data_7218882
loop_
_publ_author_name
'yang, zongwei'
'zeng, qun'
'zhou, Xiaoqing'
'Zhang, Qi'
'Nie, Fude'
'huang, hui'
'li, hongzhen'

_publ_section_title
;
 Cocrystal explosive hydrate of a powerful explosive, HNIW, with enhancing
 safety
;
_journal_name_full 'RSC Adv.'
_journal_paper_doi 10.1039/C4RA12248H
_journal_year 2014
_chemical_formula_sum 'C16 H26 N14 O15'
_chemical_formula_weight 654.51
_chemical_name_systematic
; 
 ? 
;
_space_group_IT_number 14
_symmetry_cell_setting monoclinic
_symmetry_space_group_name_Hall '-P 2ybc'
_symmetry_space_group_name_H-M 'P 1 21/c 1'
_atom_sites_solution_hydrogens geom
_atom_sites_solution_primary direct
_atom_sites_solution_secondary difmap
_audit_block_doi 10.5517/cc10s0rk
_audit_creation_method SHELXL-97
_audit_update_record
;
2013-06-22 deposited with the CCDC.
2014-11-21 downloaded from the CCDC.
;
_cell_angle_alpha 90.00
_cell_angle_beta 96.671(7)
_cell_angle_gamma 90.00
_cell_formula_units_Z 4
_cell_length_a 11.904(4)
_cell_length_b 15.824(5)
_cell_length_c 14.504(5)
_cell_measurement_reflns_used 4147
_cell_measurement_temperature 293(2)
_cell_measurement_theta_max 45.973
_cell_measurement_theta_min 4.922
_cell_volume 2713.6(16)
_computing_cell_refinement 'Bruker SMART'
_computing_data_collection 'Bruker SMART'
_computing_data_reduction 'Bruker SHELXTL'
_computing_molecular_graphics 'Bruker SHELXTL'
_computing_publication_material 'Bruker SHELXTL'
_computing_structure_refinement 'SHELXL-97 (Sheldrick, 1997)'
_computing_structure_solution 'SHELXS-97 (Sheldrick, 1990)'
_diffrn_ambient_temperature 293(2)
_diffrn_measured_fraction_theta_full 0.996
_diffrn_measured_fraction_theta_max 0.996
_diffrn_measurement_device_type 'CCD area detector'
_diffrn_measurement_method 'phi and omega scans'
_diffrn_radiation_monochromator graphite
_diffrn_radiation_source 'fine-focus sealed tube'
_diffrn_radiation_type MoK\a
_diffrn_radiation_wavelength 0.71073
_diffrn_reflns_av_R_equivalents 0.0315
_diffrn_reflns_av_sigmaI/netI 0.0373
_diffrn_reflns_limit_h_max 8
_diffrn_reflns_limit_h_min -14
_diffrn_reflns_limit_k_max 19
_diffrn_reflns_limit_k_min -19
_diffrn_reflns_limit_l_max 17
_diffrn_reflns_limit_l_min -17
_diffrn_reflns_number 15886
_diffrn_reflns_theta_full 26.00
_diffrn_reflns_theta_max 26.00
_diffrn_reflns_theta_min 1.72
_exptl_absorpt_coefficient_mu 0.142
_exptl_absorpt_correction_T_max 0.9828
_exptl_absorpt_correction_T_min 0.9707
_exptl_absorpt_correction_type empirical
_exptl_absorpt_process_details sadabs
_exptl_crystal_colour colorless
_exptl_crystal_density_diffrn 1.602
_exptl_crystal_density_method 'not measured'
_exptl_crystal_description prismatic
_exptl_crystal_F_000 1360
_exptl_crystal_size_max 0.21
_exptl_crystal_size_mid 0.17
_exptl_crystal_size_min 0.12
_refine_diff_density_max 0.236
_refine_diff_density_min -0.359
_refine_diff_density_rms 0.040
_refine_ls_extinction_coef 0.0164(12)
_refine_ls_extinction_expression Fc^*^=kFc[1+0.001xFc^2^\l^3^/sin(2\q)]^-1/4^
_refine_ls_extinction_method SHELXL
_refine_ls_goodness_of_fit_ref 1.044
_refine_ls_hydrogen_treatment mixed
_refine_ls_matrix_type full
_refine_ls_number_parameters 481
_refine_ls_number_reflns 5314
_refine_ls_number_restraints 86
_refine_ls_restrained_S_all 1.072
_refine_ls_R_factor_all 0.0612
_refine_ls_R_factor_gt 0.0446
_refine_ls_shift/su_max 0.018
_refine_ls_shift/su_mean 0.001
_refine_ls_structure_factor_coef Fsqd
_refine_ls_weighting_details 'calc w=1/[\s^2^(Fo^2^)+(0.0639P)^2^+0.5866P] where P=(Fo^2^+2Fc^2^)/3'
_refine_ls_weighting_scheme calc
_refine_ls_wR_factor_gt 0.1181
_refine_ls_wR_factor_ref 0.1299
_reflns_number_gt 3954
_reflns_number_total 5314
_reflns_threshold_expression >2sigma(I)
_cod_data_source_file c4ra12248h1.cif
_cod_data_source_block cd213323
_cod_depositor_comments
;
The following automatic conversions were performed:

'_symmetry_cell_setting' value 'Monoclinic' changed to 'monoclinic'
according to
/usr/data/users/saulius/crontab/automatic-downloads/rss-feeds/RSC/lib/dictionaries/cif_core.dic
dictionary named 'cif_core.dic' version 2.4.2 from 2011-04-26.

Automatic conversion script
Id: cif_fix_values 2935 2014-11-11 08:27:57Z andrius 
;
_cod_original_cell_volume 2713.6(15)
_cod_original_sg_symbol_H-M P2(1)/c
_cod_database_code 7218882

loop_
_symmetry_equiv_pos_as_xyz
'x, y, z'
'-x, y+1/2, -z+1/2'
'-x, -y, -z'
'x, -y-1/2, z-1/2'

loop_
_atom_site_label
_atom_site_type_symbol
_atom_site_fract_x
_atom_site_fract_y
_atom_site_fract_z
_atom_site_U_iso_or_equiv
_atom_site_adp_type
_atom_site_occupancy
_atom_site_symmetry_multiplicity
_atom_site_calc_flag
_atom_site_refinement_flags
_atom_site_disorder_assembly
_atom_site_disorder_group
N1 N 1.03903(13) 0.23767(10) 0.77937(10) 0.0380(4) Uani 1 1 d . . .
N2 N 1.13784(15) 0.27847(11) 0.82361(13) 0.0481(4) Uani 1 1 d . . .
N3 N 0.88618(14) 0.30903(10) 0.80615(11) 0.0400(4) Uani 1 1 d . . .
N4 N 0.80070(17) 0.33655(12) 0.85266(13) 0.0535(5) Uani 1 1 d . . .
N5 N 0.92167(13) 0.10485(9) 0.73501(10) 0.0367(4) Uani 1 1 d . . .
N6 N 0.92296(15) 0.01611(10) 0.73791(13) 0.0464(4) Uani 1 1 d . . .
N7 N 0.76406(13) 0.17777(10) 0.76333(11) 0.0400(4) Uani 1 1 d . . .
N8 N 0.66516(16) 0.14209(12) 0.78861(14) 0.0544(5) Uani 1 1 d . . .
N9 N 0.96390(13) 0.20723(10) 0.62164(10) 0.0378(4) Uani 1 1 d . . .
N10 N 1.05675(17) 0.17126(12) 0.58352(12) 0.0512(5) Uani 1 1 d . . .
N11 N 0.78862(14) 0.28295(9) 0.65145(11) 0.0407(4) Uani 1 1 d . . .
N12 N 0.70355(15) 0.33048(11) 0.60436(13) 0.0507(5) Uani 1 1 d . . .
N13 N 0.29362(18) 0.09515(12) 0.87858(15) 0.0615(5) Uani 1 1 d . . .
O1 O 1.15312(15) 0.27385(12) 0.90717(12) 0.0674(5) Uani 1 1 d . . .
O2 O 1.20050(14) 0.30868(11) 0.77278(13) 0.0659(5) Uani 1 1 d . . .
O3 O 0.79402(16) 0.30544(12) 0.92894(12) 0.0720(5) Uani 1 1 d . . .
O4 O 0.73940(17) 0.39044(12) 0.81458(14) 0.0800(6) Uani 1 1 d . . .
O5 O 0.90360(15) -0.01700(9) 0.80969(11) 0.0612(4) Uani 1 1 d . . .
O6 O 0.94989(16) -0.01903(9) 0.67013(12) 0.0661(5) Uani 1 1 d . . .
O7 O 0.67307(15) 0.10192(13) 0.85998(13) 0.0758(5) Uani 1 1 d . . .
O8 O 0.57969(14) 0.15919(13) 0.73868(14) 0.0745(5) Uani 1 1 d . . .
O9 O 1.14576(15) 0.20848(13) 0.59791(12) 0.0689(5) Uani 1 1 d . . .
O10 O 1.03733(18) 0.10874(12) 0.53740(14) 0.0801(6) Uani 1 1 d . . .
O11 O 0.71739(15) 0.40592(9) 0.60235(13) 0.0664(5) Uani 1 1 d . . .
O12 O 0.62424(16) 0.29174(12) 0.56687(16) 0.0854(7) Uani 1 1 d . . .
O13 O 0.11369(14) 0.06623(13) 0.90501(12) 0.0694(5) Uani 1 1 d . . .
C1 C 0.94632(17) 0.23138(11) 0.83484(13) 0.0385(4) Uani 1 1 d . . .
H1 H 0.9733 0.2322 0.9013 0.046 Uiso 1 1 calc R . .
C2 C 0.99349(16) 0.27375(11) 0.68845(12) 0.0364(4) Uani 1 1 d . . .
H2 H 1.0482 0.3126 0.6658 0.044 Uiso 1 1 calc R . .
C3 C 0.88360(16) 0.32159(11) 0.70546(13) 0.0371(4) Uani 1 1 d . . .
H3 H 0.8890 0.3817 0.6903 0.045 Uiso 1 1 calc R . .
C4 C 0.87270(16) 0.14962(11) 0.80761(13) 0.0375(4) Uani 1 1 d . . .
H4 H 0.8653 0.1135 0.8615 0.045 Uiso 1 1 calc R . .
C5 C 0.88252(16) 0.14590(11) 0.64623(12) 0.0364(4) Uani 1 1 d . . .
H5 H 0.8659 0.1040 0.5968 0.044 Uiso 1 1 calc R . .
C6 C 0.77305(16) 0.19410(11) 0.66531(13) 0.0374(4) Uani 1 1 d . . .
H6 H 0.7066 0.1729 0.6258 0.045 Uiso 1 1 calc R . .
C7 C 0.2134(2) 0.08241(14) 0.93151(17) 0.0542(6) Uani 1 1 d . . .
C8 C 0.2646(2) 0.08925(18) 1.03116(18) 0.0677(7) Uani 1 1 d . . .
H8A H 0.2262 0.1324 1.0632 0.081 Uiso 1 1 calc R . .
H8B H 0.2584 0.0358 1.0630 0.081 Uiso 1 1 calc R . .
C9 C 0.3831(3) 0.1117(3) 1.0289(3) 0.1031(11) Uani 1 1 d . . .
H9A H 0.4319 0.0733 1.0673 0.124 Uiso 1 1 calc R . .
H9B H 0.3973 0.1689 1.0514 0.124 Uiso 1 1 calc R . .
C10 C 0.4047(2) 0.1046(2) 0.9279(2) 0.0828(9) Uani 1 1 d . . .
H10A H 0.4414 0.1551 0.9080 0.099 Uiso 1 1 calc R . .
H10B H 0.4515 0.0559 0.9185 0.099 Uiso 1 1 calc R . .
C11 C 0.2751(3) 0.0873(2) 0.7783(2) 0.0889(10) Uani 1 1 d . . .
H11A H 0.1965 0.0763 0.7592 0.133 Uiso 1 1 calc R . .
H11B H 0.3197 0.0416 0.7588 0.133 Uiso 1 1 calc R . .
H11C H 0.2967 0.1390 0.7503 0.133 Uiso 1 1 calc R . .
O14 O 0.703(3) 1.0232(19) 0.6305(16) 0.073(3) Uani 0.50 1 d PU A 1
N14 N 0.5819(3) 0.9141(2) 0.6213(3) 0.0508(8) Uani 0.70 1 d PDU A 1
C12 C 0.6556(4) 0.9688(3) 0.5950(4) 0.0423(10) Uani 0.70 1 d PDU A 1
C13 C 0.6758(10) 0.9482(6) 0.4980(7) 0.077(2) Uani 0.70 1 d PDU A 1
H13A H 0.7530 0.9293 0.4957 0.093 Uiso 0.70 1 calc PR A 1
H13B H 0.6618 0.9971 0.4579 0.093 Uiso 0.70 1 calc PR A 1
C14 C 0.5926(4) 0.8780(3) 0.4690(3) 0.0903(14) Uani 0.75 1 d PDU A 1
H14A H 0.6308 0.8311 0.4429 0.108 Uiso 0.75 1 calc PR A 1
H14B H 0.5335 0.8983 0.4226 0.108 Uiso 0.75 1 calc PR A 1
C15 C 0.5437(11) 0.8508(6) 0.5542(7) 0.102(7) Uani 0.65 1 d PDU A 1
H15A H 0.4617 0.8493 0.5436 0.122 Uiso 0.65 1 calc PR A 1
H15B H 0.5713 0.7954 0.5742 0.122 Uiso 0.65 1 calc PR A 1
C16 C 0.5571(9) 0.9085(5) 0.7173(6) 0.079(2) Uani 0.70 1 d PU A 1
H16A H 0.6047 0.9471 0.7551 0.119 Uiso 0.70 1 calc PR A 1
H16B H 0.5709 0.8520 0.7397 0.119 Uiso 0.70 1 calc PR A 1
H16C H 0.4792 0.9229 0.7204 0.119 Uiso 0.70 1 calc PR A 1
O14' O 0.698(3) 1.0274(16) 0.6539(15) 0.063(3) Uani 0.50 1 d PU B 2
N14' N 0.6201(9) 0.9285(7) 0.5540(8) 0.0818(18) Uani 0.30 1 d PDU B 2
C12' C 0.6406(19) 0.9665(14) 0.6331(10) 0.098(8) Uani 0.30 1 d PDU B 2
C13' C 0.564(2) 0.9257(14) 0.6934(19) 0.111(9) Uani 0.30 1 d PDU B 2
H13C H 0.6037 0.9167 0.7547 0.134 Uiso 0.30 1 calc PR B 2
H13D H 0.5000 0.9627 0.6996 0.134 Uiso 0.30 1 calc PR B 2
C14' C 0.5222(16) 0.8450(12) 0.6546(14) 0.150(7) Uani 0.25 1 d PDU B 2
H14C H 0.4418 0.8381 0.6576 0.180 Uiso 0.25 1 calc PR B 2
H14D H 0.5628 0.7976 0.6853 0.180 Uiso 0.25 1 calc PR B 2
C15' C 0.549(2) 0.8556(14) 0.5569(14) 0.113(13) Uani 0.35 1 d PDU B 2
H15G H 0.5871 0.8058 0.5373 0.135 Uiso 0.35 1 calc PR B 2
H15H H 0.4795 0.8633 0.5154 0.135 Uiso 0.35 1 calc PR B 2
C16' C 0.657(2) 0.948(2) 0.4719(19) 0.111(10) Uani 0.30 1 d PDU B 2
H16D H 0.6065 0.9884 0.4394 0.167 Uiso 0.30 1 calc PR B 2
H16E H 0.6602 0.8983 0.4350 0.167 Uiso 0.30 1 calc PR B 2
H16F H 0.7315 0.9727 0.4831 0.167 Uiso 0.30 1 calc PR B 2
O15 O 0.95022(16) 0.10452(11) 0.01990(11) 0.0572(4) Uani 1 1 d D . .
H15C H 1.003(2) 0.089(2) -0.009(2) 0.087(11) Uiso 1 1 d D . .
H15D H 0.932(3) 0.0593(14) 0.0451(19) 0.080(9) Uiso 1 1 d D . .

loop_
_atom_site_aniso_label
_atom_site_aniso_U_11
_atom_site_aniso_U_22
_atom_site_aniso_U_33
_atom_site_aniso_U_23
_atom_site_aniso_U_13
_atom_site_aniso_U_12
N1 0.0341(8) 0.0381(8) 0.0398(8) 0.0004(6) -0.0046(7) -0.0051(7)
N2 0.0396(10) 0.0437(10) 0.0575(12) -0.0089(8) -0.0088(9) 0.0002(8)
N3 0.0434(9) 0.0361(8) 0.0403(9) -0.0025(6) 0.0034(7) 0.0020(7)
N4 0.0547(11) 0.0530(11) 0.0533(11) -0.0052(9) 0.0090(9) 0.0084(9)
N5 0.0420(9) 0.0279(7) 0.0395(8) 0.0031(6) 0.0017(7) -0.0011(6)
N6 0.0468(10) 0.0328(8) 0.0581(11) 0.0035(8) -0.0004(8) 0.0000(7)
N7 0.0347(9) 0.0406(8) 0.0445(9) 0.0049(7) 0.0036(7) -0.0053(7)
N8 0.0413(11) 0.0601(11) 0.0636(12) -0.0001(10) 0.0131(9) -0.0049(9)
N9 0.0390(9) 0.0380(8) 0.0368(8) 0.0013(6) 0.0055(7) -0.0012(7)
N10 0.0549(12) 0.0572(11) 0.0440(10) -0.0002(8) 0.0165(9) -0.0002(9)
N11 0.0373(9) 0.0333(8) 0.0483(9) 0.0079(7) -0.0083(7) 0.0011(7)
N12 0.0429(10) 0.0456(10) 0.0605(11) 0.0062(8) -0.0071(9) 0.0079(8)
N13 0.0595(13) 0.0471(10) 0.0830(14) 0.0085(10) 0.0295(11) 0.0034(9)
O1 0.0598(11) 0.0832(12) 0.0535(10) -0.0126(8) -0.0173(8) -0.0086(9)
O2 0.0410(9) 0.0746(11) 0.0811(12) -0.0017(9) 0.0023(8) -0.0173(8)
O3 0.0807(13) 0.0883(12) 0.0503(10) 0.0009(9) 0.0211(9) 0.0130(10)
O4 0.0797(13) 0.0773(12) 0.0862(12) 0.0097(10) 0.0232(10) 0.0386(11)
O5 0.0810(12) 0.0388(8) 0.0620(10) 0.0156(7) 0.0007(8) -0.0087(8)
O6 0.0858(12) 0.0404(8) 0.0746(11) -0.0083(8) 0.0199(10) 0.0098(8)
O7 0.0619(11) 0.0951(13) 0.0740(12) 0.0275(10) 0.0231(9) -0.0096(10)
O8 0.0360(9) 0.0998(14) 0.0871(13) 0.0073(10) 0.0049(9) -0.0021(9)
O9 0.0484(10) 0.0940(13) 0.0676(11) -0.0109(9) 0.0206(8) -0.0077(9)
O10 0.0874(14) 0.0697(11) 0.0909(13) -0.0312(10) 0.0434(11) -0.0096(10)
O11 0.0660(11) 0.0401(8) 0.0885(12) 0.0132(8) -0.0104(9) 0.0111(8)
O12 0.0550(11) 0.0629(11) 0.1261(17) 0.0078(10) -0.0416(11) 0.0031(9)
O13 0.0441(9) 0.0947(13) 0.0699(11) 0.0118(9) 0.0081(8) -0.0039(9)
C1 0.0429(11) 0.0375(10) 0.0332(9) 0.0015(7) -0.0030(8) 0.0004(8)
C2 0.0363(10) 0.0340(9) 0.0379(10) 0.0040(7) 0.0000(8) -0.0032(8)
C3 0.0390(10) 0.0317(9) 0.0398(10) 0.0026(7) 0.0005(8) -0.0024(8)
C4 0.0397(10) 0.0355(9) 0.0367(10) 0.0060(7) 0.0024(8) -0.0010(8)
C5 0.0388(10) 0.0342(9) 0.0350(9) -0.0004(7) -0.0011(8) -0.0030(8)
C6 0.0343(10) 0.0354(9) 0.0405(10) 0.0019(8) -0.0043(8) -0.0029(8)
C7 0.0487(13) 0.0437(11) 0.0726(15) 0.0114(10) 0.0173(12) 0.0032(10)
C8 0.0642(16) 0.0712(16) 0.0682(16) 0.0057(12) 0.0097(13) -0.0018(13)
C9 0.074(2) 0.133(3) 0.102(3) 0.011(2) 0.0023(19) -0.019(2)
C10 0.0491(15) 0.0728(18) 0.131(3) 0.0055(17) 0.0274(16) -0.0095(13)
C11 0.128(3) 0.0745(18) 0.0701(18) 0.0087(14) 0.0380(18) 0.0220(19)
O14 0.072(4) 0.063(5) 0.087(10) -0.016(6) 0.015(7) -0.020(4)
N14 0.0426(17) 0.0444(16) 0.063(2) -0.0078(16) -0.0018(16) -0.0113(13)
C12 0.0328(18) 0.0295(18) 0.061(3) -0.012(2) -0.010(2) -0.0046(14)
C13 0.080(4) 0.079(4) 0.073(5) 0.011(3) 0.014(4) 0.013(3)
C14 0.091(3) 0.093(3) 0.081(3) -0.032(2) -0.015(2) 0.012(3)
C15 0.098(9) 0.060(5) 0.141(11) -0.050(6) -0.015(6) -0.036(5)
C16 0.077(4) 0.082(5) 0.082(4) 0.011(4) 0.026(3) 0.001(4)
O14' 0.064(4) 0.047(3) 0.079(8) -0.028(5) 0.010(6) -0.023(3)
N14' 0.073(4) 0.073(4) 0.096(4) -0.007(4) -0.007(4) 0.007(3)
C12' 0.115(13) 0.120(14) 0.058(9) 0.010(9) 0.005(9) 0.072(11)
C13' 0.087(11) 0.080(9) 0.162(19) 0.062(11) -0.009(12) -0.014(7)
C14' 0.092(10) 0.117(12) 0.240(18) 0.035(14) 0.014(12) -0.007(10)
C15' 0.090(16) 0.112(18) 0.134(19) 0.001(12) 0.003(12) 0.015(11)
C16' 0.118(16) 0.140(16) 0.078(13) 0.008(10) 0.019(11) 0.065(12)
O15 0.0664(11) 0.0549(10) 0.0512(9) 0.0021(8) 0.0097(8) 0.0078(9)

loop_
_atom_type_symbol
_atom_type_description
_atom_type_scat_dispersion_real
_atom_type_scat_dispersion_imag
_atom_type_scat_source
C C 0.0033 0.0016 'International Tables Vol C Tables 4.2.6.8 and 6.1.1.4'
H H 0.0000 0.0000 'International Tables Vol C Tables 4.2.6.8 and 6.1.1.4'
N N 0.0061 0.0033 'International Tables Vol C Tables 4.2.6.8 and 6.1.1.4'
O O 0.0106 0.0060 'International Tables Vol C Tables 4.2.6.8 and 6.1.1.4'

loop_
_citation_id
_citation_doi
_citation_year
1 10.1002/cplu.201300360 2014

loop_
_geom_angle_atom_site_label_1
_geom_angle_atom_site_label_2
_geom_angle_atom_site_label_3
_geom_angle
N2 N1 C1 115.11(15)
N2 N1 C2 115.04(15)
C1 N1 C2 107.38(14)
O1 N2 O2 127.29(19)
O1 N2 N1 116.38(18)
O2 N2 N1 116.12(17)
N4 N3 C1 120.04(16)
N4 N3 C3 121.35(16)
C1 N3 C3 110.49(14)
O4 N4 O3 126.6(2)
O4 N4 N3 116.47(19)
O3 N4 N3 116.90(18)
N6 N5 C4 118.15(15)
N6 N5 C5 118.00(14)
C4 N5 C5 107.92(14)
O6 N6 O5 126.65(18)
O6 N6 N5 116.10(17)
O5 N6 N5 117.09(17)
N8 N7 C4 119.87(16)
N8 N7 C6 119.19(16)
C4 N7 C6 108.90(15)
O7 N8 O8 127.4(2)
O7 N8 N7 117.03(19)
O8 N8 N7 115.45(19)
N10 N9 C5 113.80(15)
N10 N9 C2 114.53(15)
C5 N9 C2 116.20(15)
O10 N10 O9 127.2(2)
O10 N10 N9 116.19(19)
O9 N10 N9 116.50(18)
N12 N11 C3 121.69(15)
N12 N11 C6 120.32(16)
C3 N11 C6 116.56(14)
O12 N12 O11 126.62(18)
O12 N12 N11 116.08(17)
O11 N12 N11 117.25(17)
C7 N13 C10 114.6(2)
C7 N13 C11 122.6(3)
C10 N13 C11 122.2(2)
N1 C1 N3 99.48(14)
N1 C1 C4 110.71(15)
N3 C1 C4 112.17(15)
N1 C1 H1 111.3
N3 C1 H1 111.3
C4 C1 H1 111.3
N9 C2 N1 110.58(14)
N9 C2 C3 108.46(14)
N1 C2 C3 105.90(15)
N9 C2 H2 110.6
N1 C2 H2 110.6
C3 C2 H2 110.6
N11 C3 N3 114.12(15)
N11 C3 C2 109.25(15)
N3 C3 C2 99.84(14)
N11 C3 H3 111.0
N3 C3 H3 111.0
C2 C3 H3 111.0
N7 C4 N5 104.05(15)
N7 C4 C1 107.40(14)
N5 C4 C1 108.84(15)
N7 C4 H4 112.0
N5 C4 H4 112.0
C1 C4 H4 112.0
N9 C5 N5 111.10(14)
N9 C5 C6 108.23(14)
N5 C5 C6 104.29(15)
N9 C5 H5 111.0
N5 C5 H5 111.0
C6 C5 H5 111.0
N11 C6 N7 109.56(15)
N11 C6 C5 109.23(15)
N7 C6 C5 104.06(14)
N11 C6 H6 111.2
N7 C6 H6 111.2
C5 C6 H6 111.2
O13 C7 N13 126.3(2)
O13 C7 C8 125.6(2)
N13 C7 C8 108.1(2)
C9 C8 C7 106.3(2)
C9 C8 H8A 110.5
C7 C8 H8A 110.5
C9 C8 H8B 110.5
C7 C8 H8B 110.5
H8A C8 H8B 108.7
C8 C9 C10 106.0(3)
C8 C9 H9A 110.5
C10 C9 H9A 110.5
C8 C9 H9B 110.5
C10 C9 H9B 110.5
H9A C9 H9B 108.7
N13 C10 C9 103.8(2)
N13 C10 H10A 111.0
C9 C10 H10A 111.0
N13 C10 H10B 111.0
C9 C10 H10B 111.0
H10A C10 H10B 109.0
N13 C11 H11A 109.5
N13 C11 H11B 109.5
H11A C11 H11B 109.5
N13 C11 H11C 109.5
H11A C11 H11C 109.5
H11B C11 H11C 109.5
C12 N14 C15 115.6(5)
C12 N14 C16 122.0(5)
C15 N14 C16 121.5(6)
O14 C12 N14 133.5(12)
O14 C12 C13 118.1(12)
N14 C12 C13 108.4(4)
C12 C13 C14 104.5(5)
C12 C13 H13A 110.9
C14 C13 H13A 110.9
C12 C13 H13B 110.9
C14 C13 H13B 110.9
H13A C13 H13B 108.9
C13 C14 C15 106.7(5)
C13 C14 H14A 110.4
C15 C14 H14A 110.4
C13 C14 H14B 110.4
C15 C14 H14B 110.4
H14A C14 H14B 108.6
N14 C15 C14 103.7(5)
N14 C15 H15A 111.0
C14 C15 H15A 111.0
N14 C15 H15B 111.0
C14 C15 H15B 111.0
H15A C15 H15B 109.0
C12' N14' C16' 128.6(19)
C12' N14' C15' 113.5(16)
C16' N14' C15' 117.9(16)
O14' C12' N14' 130(2)
O14' C12' C13' 124.9(18)
N14' C12' C13' 105(2)
C14' C13' C12' 111(2)
C14' C13' H13C 109.4
C12' C13' H13C 109.4
C14' C13' H13D 109.4
C12' C13' H13D 109.4
H13C C13' H13D 108.0
C13' C14' C15' 99.6(15)
C13' C14' H14C 111.9
C15' C14' H14C 111.8
C13' C14' H14D 111.8
C15' C14' H14D 111.8
H14C C14' H14D 109.6
N14' C15' C14' 107.9(14)
N14' C15' H15G 110.1
C14' C15' H15G 110.1
N14' C15' H15H 110.1
C14' C15' H15H 110.1
H15G C15' H15H 108.4
N14' C16' H16D 109.5
N14' C16' H16E 109.5
H16D C16' H16E 109.5
N14' C16' H16F 109.5
H16D C16' H16F 109.5
H16E C16' H16F 109.5
H15C O15 H15D 103(3)

loop_
_geom_bond_atom_site_label_1
_geom_bond_atom_site_label_2
_geom_bond_distance
N1 N2 1.427(2)
N1 C1 1.443(3)
N1 C2 1.481(2)
N2 O1 1.207(2)
N2 O2 1.207(2)
N3 N4 1.356(2)
N3 C1 1.458(2)
N3 C3 1.471(2)
N4 O4 1.213(2)
N4 O3 1.222(2)
N5 N6 1.405(2)
N5 C4 1.447(2)
N5 C5 1.469(2)
N6 O6 1.205(2)
N6 O5 1.211(2)
N7 N8 1.393(2)
N7 C4 1.446(2)
N7 C6 1.461(3)
N8 O7 1.209(2)
N8 O8 1.209(2)
N9 N10 1.412(2)
N9 C5 1.445(2)
N9 C2 1.446(2)
N10 O10 1.202(2)
N10 O9 1.209(2)
N11 N12 1.377(2)
N11 C3 1.435(2)
N11 C6 1.435(2)
N12 O12 1.201(2)
N12 O11 1.206(2)
N13 C7 1.309(3)
N13 C10 1.436(4)
N13 C11 1.451(4)
O13 C7 1.231(3)
C1 C4 1.587(3)
C1 H1 0.9800
C2 C3 1.556(3)
C2 H2 0.9800
C3 H3 0.9800
C4 H4 0.9800
C5 C6 1.562(3)
C5 H5 0.9800
C6 H6 0.9800
C7 C8 1.506(4)
C8 C9 1.458(4)
C8 H8A 0.9700
C8 H8B 0.9700
C9 C10 1.520(5)
C9 H9A 0.9700
C9 H9B 0.9700
C10 H10A 0.9700
C10 H10B 0.9700
C11 H11A 0.9600
C11 H11B 0.9600
C11 H11C 0.9600
O14 C12 1.12(3)
N14 C12 1.319(6)
N14 C15 1.434(7)
N14 C16 1.460(9)
C12 C13 1.492(11)
C13 C14 1.515(10)
C13 H13A 0.9700
C13 H13B 0.9700
C14 C15 1.489(10)
C14 H14A 0.9700
C14 H14B 0.9700
C15 H15A 0.9700
C15 H15B 0.9700
C16 H16A 0.9600
C16 H16B 0.9600
C16 H16C 0.9600
O14' C12' 1.20(4)
N14' C12' 1.293(16)
N14' C16' 1.36(2)
N14' C15' 1.436(16)
C12' C13' 1.485(18)
C13' C14' 1.458(19)
C13' H13C 0.9700
C13' H13D 0.9700
C14' C15' 1.497(18)
C14' H14C 0.9700
C14' H14D 0.9700
C15' H15G 0.9700
C15' H15H 0.9700
C16' H16D 0.9600
C16' H16E 0.9600
C16' H16F 0.9600
O15 H15C 0.829(18)
O15 H15D 0.844(18)

loop_
_geom_hbond_atom_site_label_D
_geom_hbond_atom_site_label_H
_geom_hbond_atom_site_label_A
_geom_hbond_distance_DH
_geom_hbond_distance_HA
_geom_hbond_distance_DA
_geom_hbond_angle_DHA
_geom_hbond_site_symmetry_A
O15 H15D O13 0.844(18) 2.203(19) 3.043(3) 173(3) 3_656
O15 H15C O13 0.829(18) 1.953(19) 2.772(3) 170(3) 1_654

loop_
_geom_torsion_atom_site_label_1
_geom_torsion_atom_site_label_2
_geom_torsion_atom_site_label_3
_geom_torsion_atom_site_label_4
_geom_torsion
C1 N1 N2 O1 27.9(2)
C2 N1 N2 O1 153.54(18)
C1 N1 N2 O2 -157.00(17)
C2 N1 N2 O2 -31.3(2)
C1 N3 N4 O4 -165.06(19)
C3 N3 N4 O4 -19.4(3)
C1 N3 N4 O3 15.8(3)
C3 N3 N4 O3 161.47(18)
C4 N5 N6 O6 170.18(18)
C5 N5 N6 O6 37.4(2)
C4 N5 N6 O5 -14.0(2)
C5 N5 N6 O5 -146.86(18)
C4 N7 N8 O7 15.2(3)
C6 N7 N8 O7 153.71(19)
C4 N7 N8 O8 -168.80(19)
C6 N7 N8 O8 -30.3(3)
C5 N9 N10 O10 33.5(2)
C2 N9 N10 O10 170.50(18)
C5 N9 N10 O9 -149.26(18)
C2 N9 N10 O9 -12.2(2)
C3 N11 N12 O12 -174.8(2)
C6 N11 N12 O12 -9.0(3)
C3 N11 N12 O11 7.4(3)
C6 N11 N12 O11 173.29(19)
N2 N1 C1 N3 91.85(17)
C2 N1 C1 N3 -37.68(17)
N2 N1 C1 C4 -149.97(15)
C2 N1 C1 C4 80.50(17)
N4 N3 C1 N1 -169.43(15)
C3 N3 C1 N1 41.52(18)
N4 N3 C1 C4 73.5(2)
C3 N3 C1 C4 -75.56(19)
N10 N9 C2 N1 -78.15(19)
C5 N9 C2 N1 57.8(2)
N10 N9 C2 C3 166.14(14)
C5 N9 C2 C3 -57.89(19)
N2 N1 C2 N9 135.56(16)
C1 N1 C2 N9 -94.87(17)
N2 N1 C2 C3 -107.15(17)
C1 N1 C2 C3 22.42(18)
N12 N11 C3 N3 111.20(19)
C6 N11 C3 N3 -55.2(2)
N12 N11 C3 C2 -138.02(18)
C6 N11 C3 C2 55.6(2)
N4 N3 C3 N11 -59.7(2)
C1 N3 C3 N11 88.88(19)
N4 N3 C3 C2 -176.09(16)
C1 N3 C3 C2 -27.50(18)
N9 C2 C3 N11 1.49(19)
N1 C2 C3 N11 -117.21(15)
N9 C2 C3 N3 121.49(15)
N1 C2 C3 N3 2.78(16)
N8 N7 C4 N5 110.64(18)
C6 N7 C4 N5 -31.63(18)
N8 N7 C4 C1 -134.06(17)
C6 N7 C4 C1 83.67(17)
N6 N5 C4 N7 -104.40(17)
C5 N5 C4 N7 32.71(18)
N6 N5 C4 C1 141.32(15)
C5 N5 C4 C1 -81.57(17)
N1 C1 C4 N7 -111.56(16)
N3 C1 C4 N7 -1.4(2)
N1 C1 C4 N5 0.52(19)
N3 C1 C4 N5 110.66(17)
N10 N9 C5 N5 78.97(19)
C2 N9 C5 N5 -57.3(2)
N10 N9 C5 C6 -167.10(14)
C2 N9 C5 C6 56.62(19)
N6 N5 C5 N9 -127.76(17)
C4 N5 C5 N9 95.06(18)
N6 N5 C5 C6 115.86(17)
C4 N5 C5 C6 -21.32(17)
N12 N11 C6 N7 -109.93(19)
C3 N11 C6 N7 56.6(2)
N12 N11 C6 C5 136.67(17)
C3 N11 C6 C5 -56.7(2)
N8 N7 C6 N11 118.91(18)
C4 N7 C6 N11 -98.52(17)
N8 N7 C6 C5 -124.39(17)
C4 N7 C6 C5 18.18(18)
N9 C5 C6 N11 0.51(19)
N5 C5 C6 N11 118.86(15)
N9 C5 C6 N7 -116.42(15)
N5 C5 C6 N7 1.94(17)
C10 N13 C7 O13 -174.1(2)
C11 N13 C7 O13 -3.2(4)
C10 N13 C7 C8 4.8(3)
C11 N13 C7 C8 175.7(2)
O13 C7 C8 C9 -178.3(3)
N13 C7 C8 C9 2.8(3)
C7 C8 C9 C10 -8.5(4)
C7 N13 C10 C9 -9.9(3)
C11 N13 C10 C9 179.1(3)
C8 C9 C10 N13 10.8(4)
C15 N14 C12 O14 -177(3)
C16 N14 C12 O14 -8(2)
C15 N14 C12 C13 1.2(9)
C16 N14 C12 C13 170.3(7)
O14 C12 C13 C14 -176(2)
N14 C12 C13 C14 5.6(9)
C12 C13 C14 C15 -9.9(10)
C12 N14 C15 C14 -7.6(11)
C16 N14 C15 C14 -176.7(7)
C13 C14 C15 N14 10.4(11)
C16' N14' C12' O14' -1(4)
C15' N14' C12' O14' 179(3)
C16' N14' C12' C13' 171(2)
C15' N14' C12' C13' -9(2)
O14' C12' C13' C14' -170(2)
N14' C12' C13' C14' 18(3)
C12' C13' C14' C15' -17(3)
C12' N14' C15' C14' -2(2)
C16' N14' C15' C14' 178(2)
C13' C14' C15' N14' 12(2)
